data_7133352
loop_
_publ_author_name
'Chang, Manman'
'Li, Nan'
'Guo, Lingxiao'
'Zhang, Yijia'
'Liu, Xiao-Ting'
'Lu, Chao'

_publ_section_title
;
 Manipulating AIE ligands into layers of pillar-layered MOFs for enhanced
 emission.
;
_journal_issue 66
_journal_name_full 'Chemical communications (Cambridge, England)'
_journal_page_first 8696
_journal_page_last 8699
_journal_paper_doi 10.1039/d4cc01831a
_journal_volume 60
_journal_year 2024
_chemical_formula_moiety '0.5(C192 H128 Cd8 N16 O40), 4(C3 H7 N O)'
_chemical_formula_sum 'C108 H92 Cd4 N12 O24'
_chemical_formula_weight 2391.53
_space_group_crystal_system monoclinic
_space_group_IT_number 15
_space_group_name_Hall '-C 2yc'
_space_group_name_H-M_alt 'C 1 2/c 1'
_atom_sites_solution_hydrogens mixed
_atom_sites_solution_primary dual
_audit_creation_date 2023-02-25
_audit_creation_method
;
Olex2 1.2
(compiled 2018.05.29 svn.r3508 for OlexSys, GUI svn.r5506)
;
_audit_update_record
;
2024-03-29 deposited with the CCDC.	2024-07-10 downloaded from the CCDC.
;
_cell_angle_alpha 90
_cell_angle_beta 93.4870(10)
_cell_angle_gamma 90
_cell_formula_units_Z 2
_cell_length_a 26.0598(6)
_cell_length_b 8.2468(2)
_cell_length_c 22.9568(6)
_cell_measurement_reflns_used 9807
_cell_measurement_temperature 173(2)
_cell_measurement_theta_max 74.20
_cell_measurement_theta_min 3.80
_cell_volume 4924.5(2)
_computing_cell_refinement 'SAINT V8.38A (?, 2016)'
_computing_data_reduction 'SAINT V8.38A (?, 2016)'
_computing_molecular_graphics 'Olex2 (Dolomanov et al., 2009)'
_computing_publication_material 'Olex2 (Dolomanov et al., 2009)'
_computing_structure_refinement 'ShelXL (Sheldrick, 2015)'
_computing_structure_solution 'ShelXT (Sheldrick, 2015)'
_diffrn_ambient_temperature 173.0
_diffrn_measured_fraction_theta_full 0.996
_diffrn_measured_fraction_theta_max 0.989
_diffrn_measurement_device_type 'Bruker D8 Venture'
_diffrn_measurement_method '\f and \w scans'
_diffrn_radiation_monochromator graphite
_diffrn_radiation_type CuK\a
_diffrn_radiation_wavelength 1.54178
_diffrn_reflns_av_R_equivalents 0.0524
_diffrn_reflns_av_unetI/netI 0.0325
_diffrn_reflns_Laue_measured_fraction_full 0.996
_diffrn_reflns_Laue_measured_fraction_max 0.989
_diffrn_reflns_limit_h_max 32
_diffrn_reflns_limit_h_min -32
_diffrn_reflns_limit_k_max 10
_diffrn_reflns_limit_k_min -10
_diffrn_reflns_limit_l_max 24
_diffrn_reflns_limit_l_min -28
_diffrn_reflns_number 31275
_diffrn_reflns_point_group_measured_fraction_full 0.996
_diffrn_reflns_point_group_measured_fraction_max 0.989
_diffrn_reflns_theta_full 67.679
_diffrn_reflns_theta_max 74.356
_diffrn_reflns_theta_min 3.398
_diffrn_standards_number 0
_exptl_absorpt_coefficient_mu 7.519
_exptl_absorpt_correction_T_max 0.7538
_exptl_absorpt_correction_T_min 0.4722
_exptl_absorpt_correction_type multi-scan
_exptl_absorpt_process_details
'SADABS-2016/2 (Bruker,2016/2) was used for absorption correction. wR2(int) was 0.1073 before and 0.0666 after correction. The Ratio of minimum to maximum transmission is 0.6264. The \l/2 correction factor is Not present.'
_exptl_crystal_colour 'clear light colourless'
_exptl_crystal_colour_lustre clear
_exptl_crystal_colour_modifier light
_exptl_crystal_colour_primary colourless
_exptl_crystal_density_diffrn 1.613
_exptl_crystal_description block
_exptl_crystal_F_000 2416
_exptl_crystal_size_max 0.22
_exptl_crystal_size_mid 0.19
_exptl_crystal_size_min 0.18
_refine_diff_density_max 1.502
_refine_diff_density_min -0.737
_refine_diff_density_rms 0.082
_refine_ls_extinction_method none
_refine_ls_goodness_of_fit_ref 1.054
_refine_ls_hydrogen_treatment mixed
_refine_ls_matrix_type full
_refine_ls_number_parameters 344
_refine_ls_number_reflns 4978
_refine_ls_number_restraints 2
_refine_ls_restrained_S_all 1.054
_refine_ls_R_factor_all 0.0283
_refine_ls_R_factor_gt 0.0275
_refine_ls_shift/su_max 0.002
_refine_ls_shift/su_mean 0.000
_refine_ls_structure_factor_coef Fsqd
_refine_ls_weighting_details 'w=1/[\s^2^(Fo^2^)+(0.0374P)^2^+8.7941P] where P=(Fo^2^+2Fc^2^)/3'
_refine_ls_weighting_scheme calc
_refine_ls_wR_factor_gt 0.0726
_refine_ls_wR_factor_ref 0.0734
_reflns_Friedel_coverage 0.000
_reflns_number_gt 4810
_reflns_number_total 4978
_reflns_threshold_expression 'I > 2\s(I)'
_cod_data_source_file d4cc01831a2.cif
_cod_data_source_block 5
_cod_depositor_comments 'Adding full bibliography for 7133350--7133354.cif.'
_cod_database_code 7133352
_shelx_shelxl_version_number 2018/3
_shelx_space_group_comment
;
The symmetry employed for this shelxl refinement is uniquely defined
by the following loop, which should always be used as a source of
symmetry information in preference to the above space-group names.
They are only intended as comments.
;
_shelx_estimated_absorpt_t_max 0.345
_shelx_estimated_absorpt_t_min 0.289
_olex2_refinement_description
;
1. Fixed Uiso
 At 1.2 times of:
  All C(H) groups
 At 1.5 times of:
  All C(H,H,H) groups
2. Restrained distances
 O5-H5A = O5-H5B
 0.85 with sigma of 0.01
3.a Aromatic/amide H refined with riding coordinates:
 C3(H3), C4(H4), C6(H6), C7(H7), C11(H11), C12(H12), C14(H14), C15(H15),
 C17(H17), C18(H18), C20(H20), C21(H21), C23(H23), C24(H24), C27(H27)
3.b Idealised Me refined as rotating group:
 C25(H25A,H25B,H25C), C26(H26A,H26B,H26C)
;
_olex2_submission_special_instructions 'No special instructions were received'

loop_
_space_group_symop_operation_xyz
'x, y, z'
'-x, y, -z+1/2'
'x+1/2, y+1/2, z'
'-x+1/2, y+1/2, -z+1/2'
'-x, -y, -z'
'x, -y, z-1/2'
'-x+1/2, -y+1/2, -z'
'x+1/2, -y+1/2, z-1/2'

loop_
_atom_site_label
_atom_site_type_symbol
_atom_site_fract_x
_atom_site_fract_y
_atom_site_fract_z
_atom_site_U_iso_or_equiv
_atom_site_adp_type
_atom_site_occupancy
_atom_site_site_symmetry_order
_atom_site_calc_flag
_atom_site_refinement_flags_posn
_atom_site_refinement_flags_adp
_atom_site_refinement_flags_occupancy
_atom_site_disorder_assembly
_atom_site_disorder_group
C1 C 0.37204(8) 0.5507(3) 0.38608(10) 0.0218(5) Uani 1 1 d . . . . .
C2 C 0.34563(8) 0.6955(3) 0.41088(11) 0.0203(5) Uani 1 1 d . . . . .
C3 C 0.32816(9) 0.6886(3) 0.46703(11) 0.0218(5) Uani 1 1 d . . . . .
H3 H 0.331037 0.590450 0.488618 0.026 Uiso 1 1 calc R . . . .
C4 C 0.30657(9) 0.8246(3) 0.49159(10) 0.0204(5) Uani 1 1 d . . . . .
H4 H 0.295245 0.819183 0.530101 0.024 Uiso 1 1 calc R . . . .
C5 C 0.30140(8) 0.9695(3) 0.45995(10) 0.0184(4) Uani 1 1 d . . . . .
C6 C 0.31781(8) 0.9743(3) 0.40305(10) 0.0208(4) Uani 1 1 d . . . . .
H6 H 0.313604 1.071035 0.380780 0.025 Uiso 1 1 calc R . . . .
C7 C 0.34014(9) 0.8395(3) 0.37882(10) 0.0216(4) Uani 1 1 d . . . . .
H7 H 0.351733 0.844900 0.340420 0.026 Uiso 1 1 calc R . . . .
C8 C 0.27618(8) 1.1161(3) 0.48313(10) 0.0181(4) Uani 1 1 d . . . . .
C9 C 0.22355(8) 1.3362(3) 0.45816(10) 0.0190(4) Uani 1 1 d . . . . .
C10 C 0.19535(8) 1.4189(3) 0.40814(10) 0.0193(4) Uani 1 1 d . . . . .
C11 C 0.22266(8) 1.4653(3) 0.36049(11) 0.0259(5) Uani 1 1 d . . . . .
H11 H 0.258557 1.445053 0.360680 0.031 Uiso 1 1 calc R . . . .
C12 C 0.19771(9) 1.5410(3) 0.31287(11) 0.0267(5) Uani 1 1 d . . . . .
H12 H 0.216637 1.573153 0.280721 0.032 Uiso 1 1 calc R . . . .
C13 C 0.14500(8) 1.5700(3) 0.31191(10) 0.0204(4) Uani 1 1 d . . . . .
C14 C 0.11736(8) 1.5208(3) 0.35859(10) 0.0209(4) Uani 1 1 d . . . . .
H14 H 0.081283 1.538051 0.357749 0.025 Uiso 1 1 calc R . . . .
C15 C 0.14254(8) 1.4461(3) 0.40667(10) 0.0208(4) Uani 1 1 d . . . . .
H15 H 0.123542 1.413424 0.438694 0.025 Uiso 1 1 calc R . . . .
C16 C 0.11963(9) 1.6566(3) 0.26029(10) 0.0219(4) Uani 1 1 d . . . . .
C17 C 0.43454(8) 0.0702(3) 0.44281(10) 0.0218(4) Uani 1 1 d . . . . .
H17 H 0.417343 0.153067 0.462743 0.026 Uiso 1 1 calc R . . . .
C18 C 0.44731(8) -0.0719(3) 0.47222(10) 0.0223(4) Uani 1 1 d . . . . .
H18 H 0.439184 -0.084731 0.511741 0.027 Uiso 1 1 calc R . . . .
C19 C 0.47211(8) -0.1962(3) 0.44388(11) 0.0210(5) Uani 1 1 d . . . . .
C20 C 0.48312(9) -0.1691(3) 0.38616(11) 0.0242(5) Uani 1 1 d . . . . .
H20 H 0.500087 -0.250151 0.365072 0.029 Uiso 1 1 calc R . . . .
C21 C 0.46924(9) -0.0237(3) 0.35958(11) 0.0256(5) Uani 1 1 d . . . . .
H21 H 0.476862 -0.007529 0.320052 0.031 Uiso 1 1 calc R . . . .
C22 C 0.48650(8) -0.3510(3) 0.47311(10) 0.0213(4) Uani 1 1 d . . . . .
C23 C 0.45923(9) -0.4110(3) 0.51877(11) 0.0249(5) Uani 1 1 d . . . . .
H23 H 0.431256 -0.350411 0.532113 0.030 Uiso 1 1 calc R . . . .
C24 C 0.47226(9) -0.5579(3) 0.54506(11) 0.0250(5) Uani 1 1 d . . . . .
H24 H 0.452870 -0.597094 0.575847 0.030 Uiso 1 1 calc R . . . .
Cd1 Cd 0.42218(2) 0.31573(2) 0.33436(2) 0.01812(7) Uani 1 1 d . . . . .
N1 N 0.44551(7) 0.0954(2) 0.38721(9) 0.0219(4) Uani 1 1 d . . . . .
N2 N 0.24975(7) 1.2048(2) 0.44242(8) 0.0191(4) Uani 1 1 d . . . . .
O1 O 0.39327(7) 0.5692(2) 0.33839(8) 0.0293(4) Uani 1 1 d . . . . .
O2 O 0.37299(7) 0.4193(2) 0.41300(8) 0.0319(4) Uani 1 1 d . . . . .
O3 O 0.07210(7) 1.6883(2) 0.25953(8) 0.0273(4) Uani 1 1 d . . . . .
O4 O 0.14666(7) 1.6959(2) 0.21908(8) 0.0321(4) Uani 1 1 d . . . . .
O5 O 0.50750(7) 0.3645(3) 0.32554(9) 0.0353(4) Uani 1 1 d D . . . .
H5A H 0.5227(13) 0.455(2) 0.3238(17) 0.050(10) Uiso 1 1 d D . . . .
H5B H 0.5234(14) 0.300(4) 0.3042(15) 0.057(12) Uiso 1 1 d D . . . .
C25 C 0.70009(12) 0.5654(5) 0.28601(16) 0.0535(9) Uani 1 1 d . . . . .
H25A H 0.694246 0.629773 0.250354 0.080 Uiso 1 1 calc GR . . . .
H25B H 0.709809 0.454658 0.275747 0.080 Uiso 1 1 calc GR . . . .
H25C H 0.727790 0.614519 0.310850 0.080 Uiso 1 1 calc GR . . . .
C26 C 0.65392(14) 0.4744(4) 0.37217(16) 0.0493(8) Uani 1 1 d . . . . .
H26A H 0.650802 0.551675 0.404200 0.074 Uiso 1 1 calc GR . . . .
H26B H 0.686400 0.415030 0.377968 0.074 Uiso 1 1 calc GR . . . .
H26C H 0.625152 0.397772 0.371473 0.074 Uiso 1 1 calc GR . . . .
C27 C 0.61066(11) 0.6332(4) 0.29645(13) 0.0377(6) Uani 1 1 d . . . . .
H27 H 0.612085 0.690692 0.260721 0.045 Uiso 1 1 calc R . . . .
N3 N 0.65304(9) 0.5611(3) 0.31745(11) 0.0392(6) Uani 1 1 d . . . . .
O6 O 0.56931(8) 0.6313(3) 0.31995(10) 0.0444(5) Uani 1 1 d . . . . .

loop_
_atom_site_aniso_label
_atom_site_aniso_U_11
_atom_site_aniso_U_22
_atom_site_aniso_U_33
_atom_site_aniso_U_23
_atom_site_aniso_U_13
_atom_site_aniso_U_12
C1 0.0206(10) 0.0198(11) 0.0247(11) -0.0077(9) -0.0014(8) 0.0022(9)
C2 0.0170(10) 0.0184(11) 0.0253(12) -0.0058(8) 0.0003(8) 0.0021(8)
C3 0.0215(11) 0.0175(11) 0.0264(12) -0.0010(8) 0.0011(9) 0.0019(8)
C4 0.0199(10) 0.0215(11) 0.0199(11) -0.0029(8) 0.0027(8) 0.0016(8)
C5 0.0146(9) 0.0197(11) 0.0208(11) -0.0050(8) 0.0006(8) 0.0021(8)
C6 0.0208(10) 0.0202(11) 0.0213(11) 0.0000(8) 0.0000(8) 0.0049(8)
C7 0.0231(11) 0.0233(11) 0.0185(11) -0.0036(8) 0.0030(8) 0.0032(9)
C8 0.0157(9) 0.0185(10) 0.0202(10) -0.0006(8) 0.0008(8) 0.0037(8)
C9 0.0161(10) 0.0194(10) 0.0218(11) -0.0008(8) 0.0018(8) 0.0026(8)
C10 0.0214(10) 0.0176(10) 0.0189(11) -0.0036(8) 0.0004(8) 0.0031(8)
C11 0.0163(10) 0.0346(13) 0.0270(12) 0.0028(10) 0.0023(8) 0.0069(9)
C12 0.0223(11) 0.0369(14) 0.0214(11) 0.0076(10) 0.0060(9) 0.0062(10)
C13 0.0217(10) 0.0203(11) 0.0190(11) 0.0000(8) 0.0003(8) 0.0039(9)
C14 0.0160(9) 0.0239(11) 0.0227(11) -0.0003(9) 0.0006(8) 0.0031(8)
C15 0.0198(10) 0.0241(11) 0.0186(11) 0.0013(8) 0.0030(8) 0.0036(9)
C16 0.0249(11) 0.0199(10) 0.0206(11) -0.0024(9) -0.0013(9) 0.0028(9)
C17 0.0201(10) 0.0229(11) 0.0224(11) -0.0040(9) 0.0004(8) 0.0027(9)
C18 0.0233(10) 0.0235(11) 0.0203(11) -0.0015(9) 0.0025(8) 0.0017(9)
C19 0.0179(10) 0.0215(12) 0.0233(12) 0.0007(8) 0.0000(8) -0.0006(8)
C20 0.0270(11) 0.0212(11) 0.0251(12) 0.0003(9) 0.0064(9) 0.0061(9)
C21 0.0274(11) 0.0263(12) 0.0239(12) 0.0020(9) 0.0074(9) 0.0038(9)
C22 0.0204(10) 0.0214(10) 0.0217(11) -0.0010(9) -0.0007(8) 0.0013(9)
C23 0.0238(11) 0.0259(12) 0.0256(12) 0.0012(9) 0.0064(9) 0.0064(9)
C24 0.0249(11) 0.0281(12) 0.0226(11) 0.0026(9) 0.0056(9) 0.0035(10)
Cd1 0.02100(10) 0.01538(10) 0.01811(10) -0.00307(5) 0.00231(6) 0.00233(5)
N1 0.0220(9) 0.0184(9) 0.0254(10) 0.0016(7) 0.0033(7) 0.0019(7)
N2 0.0185(8) 0.0204(9) 0.0184(9) -0.0035(7) 0.0001(7) 0.0049(7)
O1 0.0391(9) 0.0220(8) 0.0280(9) -0.0034(7) 0.0118(7) 0.0076(7)
O2 0.0451(10) 0.0218(9) 0.0294(9) -0.0012(7) 0.0087(8) 0.0105(8)
O3 0.0247(8) 0.0339(10) 0.0232(9) 0.0042(6) 0.0006(7) 0.0099(7)
O4 0.0277(9) 0.0434(11) 0.0253(9) 0.0130(7) 0.0019(7) 0.0030(7)
O5 0.0275(9) 0.0362(11) 0.0439(11) -0.0182(9) 0.0154(8) -0.0093(8)
C25 0.0327(15) 0.071(2) 0.059(2) -0.0185(18) 0.0210(14) -0.0095(15)
C26 0.0555(19) 0.0387(17) 0.054(2) -0.0035(14) 0.0089(15) -0.0053(15)
C27 0.0364(14) 0.0422(16) 0.0358(15) -0.0145(12) 0.0123(11) -0.0123(13)
N3 0.0341(12) 0.0462(14) 0.0389(13) -0.0133(11) 0.0149(10) -0.0111(11)
O6 0.0372(10) 0.0428(12) 0.0556(13) -0.0155(10) 0.0223(9) -0.0105(9)

loop_
_atom_type_symbol
_atom_type_description
_atom_type_scat_dispersion_real
_atom_type_scat_dispersion_imag
_atom_type_scat_source
C C 0.0181 0.0091 'International Tables Vol C Tables 4.2.6.8 and 6.1.1.4'
H H 0.0000 0.0000 'International Tables Vol C Tables 4.2.6.8 and 6.1.1.4'
Cd Cd 0.1185 4.6533 'International Tables Vol C Tables 4.2.6.8 and 6.1.1.4'
N N 0.0311 0.0180 'International Tables Vol C Tables 4.2.6.8 and 6.1.1.4'
O O 0.0492 0.0322 'International Tables Vol C Tables 4.2.6.8 and 6.1.1.4'

loop_
_geom_angle_atom_site_label_1
_geom_angle_atom_site_label_2
_geom_angle_atom_site_label_3
_geom_angle
_geom_angle_site_symmetry_1
_geom_angle_site_symmetry_3
_geom_angle_publ_flag
C2 C1 Cd1 174.20(18) . . ?
O1 C1 C2 117.7(2) . . ?
O1 C1 Cd1 56.52(11) . . ?
O2 C1 C2 119.8(2) . . ?
O2 C1 Cd1 65.94(12) . . ?
O2 C1 O1 122.5(2) . . ?
C3 C2 C1 120.0(2) . . ?
C3 C2 C7 119.4(2) . . ?
C7 C2 C1 120.5(2) . . ?
C2 C3 H3 119.8 . . ?
C4 C3 C2 120.4(2) . . ?
C4 C3 H3 119.8 . . ?
C3 C4 H4 119.8 . . ?
C3 C4 C5 120.4(2) . . ?
C5 C4 H4 119.8 . . ?
C4 C5 C8 122.5(2) . . ?
C6 C5 C4 118.9(2) . . ?
C6 C5 C8 118.5(2) . . ?
C5 C6 H6 119.6 . . ?
C7 C6 C5 120.7(2) . . ?
C7 C6 H6 119.6 . . ?
C2 C7 H7 120.0 . . ?
C6 C7 C2 120.1(2) . . ?
C6 C7 H7 120.0 . . ?
C9 C8 C5 126.4(2) 7_576 . ?
N2 C8 C5 114.32(19) . . ?
N2 C8 C9 119.2(2) . 7_576 ?
C8 C9 C10 125.8(2) 7_576 . ?
N2 C9 C8 120.8(2) . 7_576 ?
N2 C9 C10 113.4(2) . . ?
C11 C10 C9 118.60(19) . . ?
C15 C10 C9 122.2(2) . . ?
C15 C10 C11 119.2(2) . . ?
C10 C11 H11 119.8 . . ?
C12 C11 C10 120.3(2) . . ?
C12 C11 H11 119.8 . . ?
C11 C12 H12 119.8 . . ?
C11 C12 C13 120.3(2) . . ?
C13 C12 H12 119.8 . . ?
C12 C13 C16 118.7(2) . . ?
C14 C13 C12 119.7(2) . . ?
C14 C13 C16 121.6(2) . . ?
C13 C14 H14 120.0 . . ?
C13 C14 C15 120.0(2) . . ?
C15 C14 H14 120.0 . . ?
C10 C15 C14 120.5(2) . . ?
C10 C15 H15 119.7 . . ?
C14 C15 H15 119.7 . . ?
C13 C16 Cd1 177.60(17) . 4_565 ?
O3 C16 C13 119.5(2) . . ?
O3 C16 Cd1 62.83(12) . 4_565 ?
O4 C16 C13 118.5(2) . . ?
O4 C16 Cd1 59.18(12) . 4_565 ?
O4 C16 O3 122.0(2) . . ?
C18 C17 H17 118.7 . . ?
N1 C17 H17 118.7 . . ?
N1 C17 C18 122.5(2) . . ?
C17 C18 H18 120.0 . . ?
C17 C18 C19 120.0(2) . . ?
C19 C18 H18 120.0 . . ?
C18 C19 C22 122.3(2) . . ?
C20 C19 C18 117.1(2) . . ?
C20 C19 C22 120.6(2) . . ?
C19 C20 H20 120.1 . . ?
C21 C20 C19 119.7(2) . . ?
C21 C20 H20 120.1 . . ?
C20 C21 H21 118.6 . . ?
N1 C21 C20 122.8(2) . . ?
N1 C21 H21 118.6 . . ?
C23 C22 C19 121.4(2) . . ?
C23 C22 C24 118.1(2) . 5_646 ?
C24 C22 C19 120.5(2) 5_646 . ?
C22 C23 H23 119.5 . . ?
C24 C23 C22 121.1(2) . . ?
C24 C23 H23 119.5 . . ?
C22 C24 H24 119.6 5_646 . ?
C23 C24 C22 120.8(2) . 5_646 ?
C23 C24 H24 119.6 . . ?
C1 Cd1 C16 121.79(7) . 4_535 ?
N1 Cd1 C1 118.20(7) . . ?
N1 Cd1 C16 97.11(7) . 4_535 ?
N1 Cd1 O2 91.19(6) . . ?
N1 Cd1 O3 95.78(7) . 4_535 ?
N1 Cd1 O4 96.63(7) . 4_535 ?
N1 Cd1 O5 87.55(8) . . ?
O1 Cd1 C1 28.31(7) . . ?
O1 Cd1 C16 111.56(7) . 4_535 ?
O1 Cd1 N1 144.86(7) . . ?
O1 Cd1 O2 56.23(6) . . ?
O1 Cd1 O3 119.09(6) . 4_535 ?
O1 Cd1 O4 99.70(7) . 4_535 ?
O1 Cd1 O5 99.94(7) . . ?
O2 Cd1 C1 27.91(7) . . ?
O2 Cd1 C16 124.13(7) . 4_535 ?
O3 Cd1 C1 140.92(7) 4_535 . ?
O3 Cd1 C16 27.83(7) 4_535 4_535 ?
O3 Cd1 O2 151.76(6) 4_535 . ?
O4 Cd1 C1 99.25(6) 4_535 . ?
O4 Cd1 C16 27.56(7) 4_535 4_535 ?
O4 Cd1 O2 96.67(6) 4_535 . ?
O4 Cd1 O3 55.39(6) 4_535 4_535 ?
O5 Cd1 C1 114.82(7) . . ?
O5 Cd1 C16 111.15(7) . 4_535 ?
O5 Cd1 O2 124.39(7) . . ?
O5 Cd1 O3 83.32(6) . 4_535 ?
O5 Cd1 O4 138.70(7) . 4_535 ?
C17 N1 Cd1 124.95(15) . . ?
C21 N1 C17 117.9(2) . . ?
C21 N1 Cd1 117.02(16) . . ?
C9 N2 C8 120.0(2) . . ?
C1 O1 Cd1 95.16(14) . . ?
C1 O2 Cd1 86.15(14) . . ?
C16 O3 Cd1 89.35(14) . 4_565 ?
C16 O4 Cd1 93.26(14) . 4_565 ?
Cd1 O5 H5A 128(3) . . ?
Cd1 O5 H5B 117(3) . . ?
H5A O5 H5B 106(4) . . ?
H25A C25 H25B 109.5 . . ?
H25A C25 H25C 109.5 . . ?
H25B C25 H25C 109.5 . . ?
N3 C25 H25A 109.5 . . ?
N3 C25 H25B 109.5 . . ?
N3 C25 H25C 109.5 . . ?
H26A C26 H26B 109.5 . . ?
H26A C26 H26C 109.5 . . ?
H26B C26 H26C 109.5 . . ?
N3 C26 H26A 109.5 . . ?
N3 C26 H26B 109.5 . . ?
N3 C26 H26C 109.5 . . ?
N3 C27 H27 117.7 . . ?
O6 C27 H27 117.7 . . ?
O6 C27 N3 124.6(3) . . ?
C26 N3 C25 118.2(3) . . ?
C27 N3 C25 121.2(3) . . ?
C27 N3 C26 120.6(3) . . ?

loop_
_geom_bond_atom_site_label_1
_geom_bond_atom_site_label_2
_geom_bond_distance
_geom_bond_site_symmetry_2
_geom_bond_publ_flag
C1 C2 1.507(3) . ?
C1 Cd1 2.657(2) . ?
C1 O1 1.266(3) . ?
C1 O2 1.247(3) . ?
C2 C3 1.394(4) . ?
C2 C7 1.400(3) . ?
C3 H3 0.9500 . ?
C3 C4 1.389(3) . ?
C4 H4 0.9500 . ?
C4 C5 1.401(3) . ?
C5 C6 1.399(3) . ?
C5 C8 1.490(3) . ?
C6 H6 0.9500 . ?
C6 C7 1.387(3) . ?
C7 H7 0.9500 . ?
C8 C9 1.404(3) 7_576 ?
C8 N2 1.343(3) . ?
C9 C10 1.490(3) . ?
C9 N2 1.342(3) . ?
C10 C11 1.395(3) . ?
C10 C15 1.393(3) . ?
C11 H11 0.9500 . ?
C11 C12 1.386(3) . ?
C12 H12 0.9500 . ?
C12 C13 1.393(3) . ?
C13 C14 1.388(3) . ?
C13 C16 1.502(3) . ?
C14 H14 0.9500 . ?
C14 C15 1.393(3) . ?
C15 H15 0.9500 . ?
C16 Cd1 2.710(2) 4_565 ?
C16 O3 1.265(3) . ?
C16 O4 1.256(3) . ?
C17 H17 0.9500 . ?
C17 C18 1.383(3) . ?
C17 N1 1.341(3) . ?
C18 H18 0.9500 . ?
C18 C19 1.394(3) . ?
C19 C20 1.391(4) . ?
C19 C22 1.480(3) . ?
C20 H20 0.9500 . ?
C20 C21 1.384(3) . ?
C21 H21 0.9500 . ?
C21 N1 1.341(3) . ?
C22 C23 1.393(3) . ?
C22 C24 1.396(3) 5_646 ?
C23 H23 0.9500 . ?
C23 C24 1.386(3) . ?
C24 H24 0.9500 . ?
Cd1 N1 2.2478(19) . ?
Cd1 O1 2.2256(17) . ?
Cd1 O2 2.4320(17) . ?
Cd1 O3 2.4108(17) 4_535 ?
Cd1 O4 2.3307(18) 4_535 ?
Cd1 O5 2.2804(18) . ?
O5 H5A 0.844(10) . ?
O5 H5B 0.847(10) . ?
C25 H25A 0.9800 . ?
C25 H25B 0.9800 . ?
C25 H25C 0.9800 . ?
C25 N3 1.460(3) . ?
C26 H26A 0.9800 . ?
C26 H26B 0.9800 . ?
C26 H26C 0.9800 . ?
C26 N3 1.444(4) . ?
C27 H27 0.9500 . ?
C27 N3 1.320(4) . ?
C27 O6 1.234(3) . ?

loop_
_geom_hbond_atom_site_label_D
_geom_hbond_atom_site_label_H
_geom_hbond_atom_site_label_A
_geom_hbond_distance_DH
_geom_hbond_distance_HA
_geom_hbond_distance_DA
_geom_hbond_angle_DHA
_geom_hbond_site_symmetry_A
_geom_hbond_publ_flag
C20 H20 O6 0.95 2.35 3.237(3) 155.8 1_545 yes
O5 H5A O6 0.844(10) 1.904(13) 2.735(3) 168(4) . yes
O5 H5B O3 0.847(10) 1.917(14) 2.748(3) 167(4) 3_535 yes
C27 H27 O1 0.95 2.48 3.136(3) 126.0 2_655 yes

loop_
_geom_torsion_atom_site_label_1
_geom_torsion_atom_site_label_2
_geom_torsion_atom_site_label_3
_geom_torsion_atom_site_label_4
_geom_torsion
_geom_torsion_site_symmetry_1
_geom_torsion_site_symmetry_2
_geom_torsion_site_symmetry_3
_geom_torsion_site_symmetry_4
_geom_torsion_publ_flag
C1 C2 C3 C4 176.1(2) . . . . ?
C1 C2 C7 C6 -177.1(2) . . . . ?
C2 C1 O1 Cd1 179.04(16) . . . . ?
C2 C1 O2 Cd1 -179.01(18) . . . . ?
C2 C3 C4 C5 0.9(3) . . . . ?
C3 C2 C7 C6 0.4(3) . . . . ?
C3 C4 C5 C6 0.7(3) . . . . ?
C3 C4 C5 C8 176.9(2) . . . . ?
C4 C5 C6 C7 -1.8(3) . . . . ?
C4 C5 C8 C9 32.4(3) . . . 7_576 ?
C4 C5 C8 N2 -145.5(2) . . . . ?
C5 C6 C7 C2 1.2(3) . . . . ?
C5 C8 N2 C9 177.26(19) . . . . ?
C6 C5 C8 C9 -151.4(2) . . . 7_576 ?
C6 C5 C8 N2 30.8(3) . . . . ?
C7 C2 C3 C4 -1.5(4) . . . . ?
C8 C5 C6 C7 -178.1(2) . . . . ?
C8 C9 C10 C11 126.5(3) 7_576 . . . ?
C8 C9 C10 C15 -55.8(3) 7_576 . . . ?
C8 C9 N2 C8 0.7(4) 7_576 . . . ?
C9 C8 N2 C9 -0.7(3) 7_576 . . . ?
C9 C10 C11 C12 179.3(2) . . . . ?
C9 C10 C15 C14 -178.7(2) . . . . ?
C10 C9 N2 C8 -178.67(19) . . . . ?
C10 C11 C12 C13 -0.6(4) . . . . ?
C11 C10 C15 C14 -0.9(3) . . . . ?
C11 C12 C13 C14 -0.9(4) . . . . ?
C11 C12 C13 C16 178.3(2) . . . . ?
C12 C13 C14 C15 1.5(4) . . . . ?
C12 C13 C16 O3 -177.9(2) . . . . ?
C12 C13 C16 O4 1.9(3) . . . . ?
C13 C14 C15 C10 -0.6(3) . . . . ?
C13 C16 O3 Cd1 179.41(19) . . . 4_565 ?
C13 C16 O4 Cd1 -179.40(18) . . . 4_565 ?
C14 C13 C16 O3 1.2(3) . . . . ?
C14 C13 C16 O4 -179.0(2) . . . . ?
C15 C10 C11 C12 1.5(4) . . . . ?
C16 C13 C14 C15 -177.7(2) . . . . ?
C17 C18 C19 C20 0.3(3) . . . . ?
C17 C18 C19 C22 -179.8(2) . . . . ?
C18 C17 N1 C21 0.8(3) . . . . ?
C18 C17 N1 Cd1 176.20(16) . . . . ?
C18 C19 C20 C21 -0.2(3) . . . . ?
C18 C19 C22 C23 27.3(3) . . . . ?
C18 C19 C22 C24 -153.4(2) . . . 5_646 ?
C19 C20 C21 N1 0.4(4) . . . . ?
C19 C22 C23 C24 178.6(2) . . . . ?
C20 C19 C22 C23 -152.8(2) . . . . ?
C20 C19 C22 C24 26.5(3) . . . 5_646 ?
C20 C21 N1 C17 -0.7(3) . . . . ?
C20 C21 N1 Cd1 -176.45(19) . . . . ?
C22 C19 C20 C21 179.9(2) . . . . ?
C22 C23 C24 C22 0.7(4) . . . 5_646 ?
C24 C22 C23 C24 -0.7(4) 5_646 . . . ?
N1 C17 C18 C19 -0.6(3) . . . . ?
N2 C9 C10 C11 -54.2(3) . . . . ?
N2 C9 C10 C15 123.6(2) . . . . ?
O1 C1 C2 C3 -170.8(2) . . . . ?
O1 C1 C2 C7 6.8(3) . . . . ?
O1 C1 O2 Cd1 -0.1(2) . . . . ?
O2 C1 C2 C3 8.2(3) . . . . ?
O2 C1 C2 C7 -174.2(2) . . . . ?
O2 C1 O1 Cd1 0.1(2) . . . . ?
O3 C16 O4 Cd1 0.4(2) . . . 4_565 ?
O4 C16 O3 Cd1 -0.4(2) . . . 4_565 ?
O6 C27 N3 C25 178.2(3) . . . . ?
O6 C27 N3 C26 -1.3(4) . . . . ?
